data_4104895
loop_
_publ_author_name
'Le Li'
'Madhu Ganesh'
'Daniel Seidel'

_publ_section_title
;
 Catalytic Enantioselective Synthesis of \a,\b-Diamino Acid Derivatives
;
_journal_name_full 'Journal of the American Chemical Society'
_journal_page_first 11648
_journal_page_last 11649
_journal_paper_doi 10.1021/ja9034494
_journal_volume 131
_journal_year 2009
_chemical_absolute_configuration ad
_chemical_formula_moiety '(C21 H19 N3 O5 S2), 0.75(C H2 CL2)'
_chemical_formula_sum 'C21.75 H20.5 Cl1.5 N3 O5 S2'
_chemical_formula_weight 521.21
_chemical_name_systematic
; 
 ? 
;
_space_group_IT_number 4
_symmetry_cell_setting monoclinic
_symmetry_space_group_name_Hall 'P 2yb'
_symmetry_space_group_name_H-M 'P 1 21 1'
_atom_sites_solution_hydrogens geom
_atom_sites_solution_primary direct
_atom_sites_solution_secondary difmap
_audit_creation_method SHELXL-97
_cell_angle_alpha 90.00
_cell_angle_beta 100.941(1)
_cell_angle_gamma 90.00
_cell_formula_units_Z 2
_cell_length_a 11.5766(5)
_cell_length_b 7.3289(3)
_cell_length_c 14.2420(7)
_cell_measurement_reflns_used 7265
_cell_measurement_temperature 100(2)
_cell_measurement_theta_max 30.64
_cell_measurement_theta_min 2.91
_cell_volume 1186.38(9)
_computing_cell_refinement 'Bruker SAINT'
_computing_data_collection 'Bruker SMART'
_computing_data_reduction 'Bruker SAINT'
_computing_molecular_graphics 'Bruker SHELXTL'
_computing_publication_material 'Bruker SHELXTL'
_computing_structure_refinement 'SHELXL-97 (Sheldrick, 2008)'
_computing_structure_solution 'SHELXS-97 (Sheldrick, 2008)'
_diffrn_ambient_temperature 100(2)
_diffrn_measured_fraction_theta_full 0.990
_diffrn_measured_fraction_theta_max 0.990
_diffrn_measurement_device_type 'Bruker SMART APEX CCD'
_diffrn_measurement_method '\f and \w scans'
_diffrn_radiation_monochromator graphite
_diffrn_radiation_source 'fine-focus sealed tube'
_diffrn_radiation_type MoK\a
_diffrn_radiation_wavelength 0.71073
_diffrn_reflns_av_R_equivalents 0.0258
_diffrn_reflns_av_sigmaI/netI 0.0442
_diffrn_reflns_limit_h_max 16
_diffrn_reflns_limit_h_min -16
_diffrn_reflns_limit_k_max 10
_diffrn_reflns_limit_k_min -10
_diffrn_reflns_limit_l_max 20
_diffrn_reflns_limit_l_min -20
_diffrn_reflns_number 14297
_diffrn_reflns_theta_full 30.67
_diffrn_reflns_theta_max 30.67
_diffrn_reflns_theta_min 1.79
_exptl_absorpt_coefficient_mu 0.432
_exptl_absorpt_correction_T_max 0.970
_exptl_absorpt_correction_T_min 0.910
_exptl_absorpt_correction_type multi-scan
_exptl_absorpt_process_details 'Bruker SAINT (SADABS)'
_exptl_crystal_colour colourless
_exptl_crystal_density_diffrn 1.459
_exptl_crystal_description rod
_exptl_crystal_F_000 539
_exptl_crystal_size_max 0.22
_exptl_crystal_size_mid 0.08
_exptl_crystal_size_min 0.07
_refine_diff_density_max 0.466
_refine_diff_density_min -0.320
_refine_diff_density_rms 0.067
_refine_ls_abs_structure_details 'Flack H D (1983), Acta Cryst. A39, 876-881'
_refine_ls_abs_structure_Flack 0.09(6)
_refine_ls_extinction_method none
_refine_ls_goodness_of_fit_ref 1.009
_refine_ls_hydrogen_treatment mixed
_refine_ls_matrix_type full
_refine_ls_number_parameters 385
_refine_ls_number_reflns 7153
_refine_ls_number_restraints 203
_refine_ls_restrained_S_all 1.022
_refine_ls_R_factor_all 0.0525
_refine_ls_R_factor_gt 0.0461
_refine_ls_shift/su_max 0.001
_refine_ls_shift/su_mean 0.000
_refine_ls_structure_factor_coef Fsqd
_refine_ls_weighting_details 'calc w=1/[\s^2^(Fo^2^)+(0.0700P)^2^+0.1500P] where P=(Fo^2^+2Fc^2^)/3'
_refine_ls_weighting_scheme calc
_refine_ls_wR_factor_gt 0.1083
_refine_ls_wR_factor_ref 0.1121
_reflns_number_gt 6443
_reflns_number_total 7153
_reflns_threshold_expression >2sigma(I)
_cod_data_source_file ja9034494_si_002.cif
_cod_data_source_block cinnamyl
_cod_original_formula_sum 'C21.75 H20.50 Cl1.50 N3 O5 S2'
_cod_database_code 4104895

loop_
_symmetry_equiv_pos_as_xyz
'x, y, z'
'-x, y+1/2, -z'

loop_
_atom_site_label
_atom_site_type_symbol
_atom_site_fract_x
_atom_site_fract_y
_atom_site_fract_z
_atom_site_U_iso_or_equiv
_atom_site_adp_type
_atom_site_occupancy
_atom_site_symmetry_multiplicity
_atom_site_calc_flag
_atom_site_refinement_flags
_atom_site_disorder_assembly
_atom_site_disorder_group
S1 S 0.23954(5) -0.52048(8) 0.19456(4) 0.02019(12) Uani 1 1 d . . .
S2 S 0.21832(4) -0.07705(6) 0.27364(3) 0.01295(10) Uani 1 1 d . . .
O1 O 0.31259(13) -0.1038(2) 0.22373(11) 0.0189(3) Uani 1 1 d . . .
O2 O 0.22991(14) 0.0543(2) 0.34961(11) 0.0173(3) Uani 1 1 d . . .
O3 O 0.42278(14) -0.4780(2) 0.47896(12) 0.0218(3) Uani 1 1 d . . .
O4 O 0.17160(14) -0.3036(2) 0.63411(12) 0.0212(3) Uani 1 1 d . . .
O5 O 0.33228(14) -0.2517(3) 0.74592(12) 0.0235(3) Uani 1 1 d . . .
N1 N 0.20981(16) -0.5576(2) 0.37469(13) 0.0170(3) Uani 1 1 d D . .
H1N H 0.231(2) -0.6717(17) 0.373(2) 0.020 Uiso 1 1 d D . .
N2 N 0.19678(15) -0.2712(2) 0.32867(12) 0.0132(3) Uani 1 1 d . . .
N3 N 0.35983(15) -0.3574(3) 0.60538(13) 0.0163(3) Uani 1 1 d . . .
C1 C 0.21608(17) -0.4499(3) 0.29955(15) 0.0144(4) Uani 1 1 d . . .
C2 C 0.21284(18) -0.4574(3) 0.46249(15) 0.0140(4) Uani 1 1 d . . .
H2 H 0.1630 -0.5170 0.5039 0.017 Uiso 1 1 calc R . .
C3 C 0.16052(17) -0.2720(3) 0.42306(15) 0.0139(4) Uani 1 1 d . . .
H3 H 0.1986 -0.1692 0.4637 0.017 Uiso 1 1 calc R . .
C4 C 0.34049(17) -0.4347(3) 0.51555(15) 0.0154(4) Uani 1 1 d . . .
C5 C 0.27680(19) -0.3050(3) 0.65899(15) 0.0176(4) Uani 1 1 d . . .
C6 C 0.4592(2) -0.2779(4) 0.75696(18) 0.0258(5) Uani 1 1 d . . .
H6A H 0.4860 -0.3782 0.8024 0.031 Uiso 1 1 calc R . .
H6B H 0.5018 -0.1650 0.7809 0.031 Uiso 1 1 calc R . .
C7 C 0.48061(18) -0.3257(3) 0.65686(16) 0.0211(4) Uani 1 1 d . . .
H7A H 0.5182 -0.2234 0.6285 0.025 Uiso 1 1 calc R . .
H7B H 0.5297 -0.4365 0.6579 0.025 Uiso 1 1 calc R . .
C8 C 0.02939(18) -0.2699(3) 0.41760(16) 0.0159(4) Uani 1 1 d . . .
H8 H 0.0021 -0.2494 0.4756 0.019 Uiso 1 1 calc R . .
C9 C -0.05162(18) -0.2940(3) 0.33897(15) 0.0165(4) Uani 1 1 d . . .
H9 H -0.0253 -0.3056 0.2800 0.020 Uiso 1 1 calc R . .
C10 C -0.17962(18) -0.3040(3) 0.33656(15) 0.0158(4) Uani 1 1 d . . .
C11 C -0.2591(2) -0.2643(4) 0.25183(17) 0.0228(5) Uani 1 1 d . . .
H11 H -0.2301 -0.2317 0.1960 0.027 Uiso 1 1 calc R . .
C12 C -0.3797(2) -0.2722(4) 0.24861(19) 0.0258(5) Uani 1 1 d . . .
H12 H -0.4326 -0.2433 0.1910 0.031 Uiso 1 1 calc R . .
C13 C -0.4233(2) -0.3223(3) 0.32947(19) 0.0231(5) Uani 1 1 d . . .
H13 H -0.5058 -0.3284 0.3272 0.028 Uiso 1 1 calc R . .
C14 C -0.34491(19) -0.3636(3) 0.41395(17) 0.0200(4) Uani 1 1 d . . .
H14 H -0.3740 -0.3979 0.4694 0.024 Uiso 1 1 calc R . .
C15 C -0.22491(18) -0.3546(3) 0.41704(16) 0.0169(4) Uani 1 1 d . . .
H15 H -0.1723 -0.3833 0.4749 0.020 Uiso 1 1 calc R . .
C16 C 0.08785(18) -0.0318(3) 0.19137(14) 0.0153(4) Uani 1 1 d . . .
C17 C 0.0685(2) -0.1198(3) 0.10375(17) 0.0228(5) Uani 1 1 d . . .
H17 H 0.1254 -0.2017 0.0878 0.027 Uiso 1 1 calc R . .
C18 C -0.0357(2) -0.0860(4) 0.03956(16) 0.0290(5) Uani 1 1 d . . .
H18 H -0.0506 -0.1445 -0.0210 0.035 Uiso 1 1 calc R . .
C19 C -0.1182(2) 0.0341(4) 0.06442(17) 0.0249(5) Uani 1 1 d . . .
H19 H -0.1897 0.0560 0.0207 0.030 Uiso 1 1 calc R . .
C20 C -0.0974(2) 0.1216(4) 0.15186(17) 0.0242(5) Uani 1 1 d . . .
H20 H -0.1540 0.2043 0.1676 0.029 Uiso 1 1 calc R . .
C21 C 0.0067(2) 0.0888(3) 0.21711(16) 0.0201(4) Uani 1 1 d . . .
H21 H 0.0216 0.1475 0.2777 0.024 Uiso 1 1 calc R . .
C22A C 0.3745(7) -0.0764(15) -0.0032(7) 0.0373(18) Uani 0.507(7) 1 d PDU A 1
H22A H 0.3703 -0.1556 0.0524 0.045 Uiso 0.507(7) 1 calc PR A 1
H22B H 0.3426 -0.1470 -0.0616 0.045 Uiso 0.507(7) 1 calc PR A 1
Cl1A Cl 0.5209(3) -0.0295(6) -0.0031(3) 0.0583(12) Uani 0.507(7) 1 d PDU A 1
Cl2A Cl 0.2842(3) 0.1096(6) 0.0013(3) 0.0789(14) Uani 0.507(7) 1 d PDU A 1
C22B C 0.494(2) 0.013(4) 0.014(4) 0.055(4) Uani 0.099(3) 1 d PDU B 2
H22C H 0.5129 0.0521 0.0820 0.066 Uiso 0.099(3) 1 calc PR B 2
H22D H 0.5040 0.1200 -0.0259 0.066 Uiso 0.099(3) 1 calc PR B 2
Cl1B Cl 0.5907(8) -0.1569(13) -0.0047(5) 0.047(2) Uani 0.099(3) 1 d PDU B 2
Cl2B Cl 0.3476(12) -0.055(3) -0.0120(15) 0.065(4) Uani 0.099(3) 1 d PDU B 2
C22C C 0.411(2) 0.167(4) 0.008(5) 0.070(5) Uani 0.068(6) 1 d PDU C 3
H22E H 0.4412 0.2307 0.0693 0.084 Uiso 0.068(6) 1 calc PR C 3
H22F H 0.4150 0.2548 -0.0441 0.084 Uiso 0.068(6) 1 calc PR C 3
Cl1C Cl 0.5052(12) -0.0146(16) -0.0023(9) 0.003(2) Uiso 0.068(6) 1 d PDU C 3
Cl2C Cl 0.2655(14) 0.111(2) 0.0047(13) 0.025(3) Uiso 0.068(6) 1 d PDU C 3
C22D C 0.456(3) 0.253(4) 0.003(6) 0.073(6) Uani 0.066(3) 1 d PDU D 4
H22G H 0.3988 0.3142 -0.0476 0.087 Uiso 0.066(3) 1 calc PR D 4
H22H H 0.4353 0.2859 0.0652 0.087 Uiso 0.066(3) 1 calc PR D 4
Cl1D Cl 0.4413(19) 0.020(3) -0.0122(11) 0.064(4) Uani 0.066(3) 1 d PDU D 4
Cl2D Cl 0.594(2) 0.340(4) 0.001(2) 0.100(7) Uani 0.066(3) 1 d PDU D 4

loop_
_atom_site_aniso_label
_atom_site_aniso_U_11
_atom_site_aniso_U_22
_atom_site_aniso_U_33
_atom_site_aniso_U_23
_atom_site_aniso_U_13
_atom_site_aniso_U_12
S1 0.0255(3) 0.0168(2) 0.0182(2) -0.00405(19) 0.0038(2) 0.0023(2)
S2 0.0124(2) 0.0103(2) 0.0160(2) 0.00072(18) 0.00211(16) -0.00083(17)
O1 0.0150(7) 0.0183(8) 0.0240(7) 0.0013(6) 0.0053(6) -0.0006(6)
O2 0.0206(7) 0.0108(7) 0.0194(7) -0.0005(6) 0.0011(6) -0.0020(6)
O3 0.0150(7) 0.0252(9) 0.0268(8) -0.0003(6) 0.0081(6) 0.0016(6)
O4 0.0161(7) 0.0252(9) 0.0233(8) -0.0007(7) 0.0064(6) 0.0003(6)
O5 0.0202(8) 0.0290(9) 0.0220(8) -0.0027(7) 0.0056(6) -0.0033(7)
N1 0.0204(8) 0.0095(8) 0.0212(8) -0.0002(6) 0.0043(7) 0.0008(6)
N2 0.0148(8) 0.0090(7) 0.0165(8) 0.0004(6) 0.0050(6) 0.0002(6)
N3 0.0110(8) 0.0189(8) 0.0191(8) 0.0015(7) 0.0029(6) 0.0009(7)
C1 0.0112(9) 0.0116(9) 0.0196(9) -0.0018(7) 0.0010(7) 0.0004(7)
C2 0.0142(9) 0.0106(8) 0.0177(9) 0.0013(7) 0.0038(7) 0.0007(7)
C3 0.0141(8) 0.0118(9) 0.0160(9) 0.0003(7) 0.0034(7) 0.0015(7)
C4 0.0136(9) 0.0143(9) 0.0184(9) 0.0037(7) 0.0032(7) 0.0011(7)
C5 0.0193(10) 0.0144(9) 0.0199(10) 0.0025(8) 0.0061(8) -0.0017(7)
C6 0.0189(10) 0.0328(13) 0.0237(11) 0.0004(10) -0.0010(9) -0.0019(10)
C7 0.0114(9) 0.0279(12) 0.0230(10) 0.0012(9) 0.0004(8) 0.0002(8)
C8 0.0138(9) 0.0119(9) 0.0228(10) 0.0003(8) 0.0050(8) 0.0008(7)
C9 0.0152(9) 0.0155(9) 0.0196(9) 0.0011(8) 0.0053(7) -0.0013(7)
C10 0.0121(9) 0.0138(9) 0.0210(10) -0.0010(8) 0.0022(7) -0.0008(7)
C11 0.0192(10) 0.0266(12) 0.0217(11) 0.0047(9) 0.0012(9) -0.0039(9)
C12 0.0154(10) 0.0275(12) 0.0310(12) 0.0052(10) -0.0047(9) -0.0006(9)
C13 0.0128(9) 0.0184(11) 0.0380(13) -0.0007(9) 0.0050(9) 0.0000(8)
C14 0.0176(10) 0.0161(9) 0.0279(11) -0.0016(8) 0.0086(8) -0.0018(8)
C15 0.0159(9) 0.0127(9) 0.0218(10) 0.0009(8) 0.0030(8) -0.0010(7)
C16 0.0154(9) 0.0137(9) 0.0160(8) 0.0030(7) 0.0013(7) 0.0008(7)
C17 0.0253(11) 0.0215(11) 0.0203(10) -0.0020(8) 0.0012(9) 0.0060(9)
C18 0.0335(13) 0.0307(13) 0.0192(10) -0.0008(10) -0.0044(9) 0.0058(11)
C19 0.0191(10) 0.0316(13) 0.0225(10) 0.0072(9) -0.0001(8) 0.0024(9)
C20 0.0186(10) 0.0310(13) 0.0244(11) 0.0077(10) 0.0076(9) 0.0075(9)
C21 0.0196(10) 0.0220(11) 0.0186(10) 0.0012(8) 0.0033(8) 0.0035(8)
C22A 0.029(3) 0.055(4) 0.028(3) -0.006(3) 0.005(3) 0.026(3)
Cl1A 0.0405(15) 0.095(3) 0.0404(11) -0.0089(11) 0.0108(9) 0.0042(13)
Cl2A 0.075(2) 0.106(2) 0.0675(15) 0.0536(16) 0.0456(14) 0.0467(17)
C22B 0.054(6) 0.065(6) 0.046(6) 0.000(5) 0.008(5) 0.005(5)
Cl1B 0.063(5) 0.053(4) 0.026(3) -0.002(3) 0.007(3) -0.016(4)
Cl2B 0.066(5) 0.068(6) 0.063(6) 0.002(5) 0.017(5) -0.004(5)
C22C 0.074(7) 0.075(7) 0.060(7) 0.004(6) 0.011(6) 0.008(6)
C22D 0.081(9) 0.074(8) 0.061(9) 0.000(8) 0.008(8) 0.007(7)
Cl1D 0.064(6) 0.075(6) 0.050(6) -0.003(5) 0.006(5) 0.012(5)
Cl2D 0.103(10) 0.105(10) 0.091(11) -0.010(9) 0.016(8) -0.006(8)

loop_
_atom_type_symbol
_atom_type_description
_atom_type_scat_dispersion_real
_atom_type_scat_dispersion_imag
_atom_type_scat_source
C C 0.0033 0.0016 'International Tables Vol C Tables 4.2.6.8 and 6.1.1.4'
H H 0.0000 0.0000 'International Tables Vol C Tables 4.2.6.8 and 6.1.1.4'
N N 0.0061 0.0033 'International Tables Vol C Tables 4.2.6.8 and 6.1.1.4'
O O 0.0106 0.0060 'International Tables Vol C Tables 4.2.6.8 and 6.1.1.4'
S S 0.1246 0.1234 'International Tables Vol C Tables 4.2.6.8 and 6.1.1.4'
Cl Cl 0.1484 0.1585 'International Tables Vol C Tables 4.2.6.8 and 6.1.1.4'

loop_
_geom_angle_atom_site_label_1
_geom_angle_atom_site_label_2
_geom_angle_atom_site_label_3
_geom_angle
O1 S2 O2 119.85(9)
O1 S2 N2 108.32(9)
O2 S2 N2 102.66(9)
O1 S2 C16 109.63(9)
O2 S2 C16 108.76(10)
N2 S2 C16 106.74(9)
C5 O5 C6 110.93(18)
C1 N1 C2 113.27(17)
C1 N1 H1N 119(2)
C2 N1 H1N 124(2)
C1 N2 C3 110.64(16)
C1 N2 S2 127.68(14)
C3 N2 S2 121.55(14)
C4 N3 C5 128.02(18)
C4 N3 C7 120.01(17)
C5 N3 C7 111.96(18)
N1 C1 N2 106.08(17)
N1 C1 S1 125.47(16)
N2 C1 S1 128.44(16)
N1 C2 C4 110.12(16)
N1 C2 C3 100.86(16)
C4 C2 C3 110.90(16)
N1 C2 H2 111.5
C4 C2 H2 111.5
C3 C2 H2 111.5
N2 C3 C8 114.17(17)
N2 C3 C2 99.99(16)
C8 C3 C2 110.43(17)
N2 C3 H3 110.6
C8 C3 H3 110.6
C2 C3 H3 110.6
O3 C4 N3 120.28(19)
O3 C4 C2 121.45(19)
N3 C4 C2 118.23(17)
O4 C5 O5 123.4(2)
O4 C5 N3 127.4(2)
O5 C5 N3 109.13(18)
O5 C6 C7 105.47(18)
O5 C6 H6A 110.6
C7 C6 H6A 110.6
O5 C6 H6B 110.6
C7 C6 H6B 110.6
H6A C6 H6B 108.8
N3 C7 C6 101.17(17)
N3 C7 H7A 111.5
C6 C7 H7A 111.5
N3 C7 H7B 111.5
C6 C7 H7B 111.5
H7A C7 H7B 109.4
C9 C8 C3 125.8(2)
C9 C8 H8 117.1
C3 C8 H8 117.1
C8 C9 C10 124.78(19)
C8 C9 H9 117.6
C10 C9 H9 117.6
C15 C10 C11 118.29(19)
C15 C10 C9 121.65(19)
C11 C10 C9 120.05(19)
C12 C11 C10 120.7(2)
C12 C11 H11 119.6
C10 C11 H11 119.6
C11 C12 C13 120.3(2)
C11 C12 H12 119.9
C13 C12 H12 119.9
C12 C13 C14 119.5(2)
C12 C13 H13 120.3
C14 C13 H13 120.3
C15 C14 C13 120.1(2)
C15 C14 H14 119.9
C13 C14 H14 119.9
C14 C15 C10 121.2(2)
C14 C15 H15 119.4
C10 C15 H15 119.4
C17 C16 C21 122.2(2)
C17 C16 S2 118.97(16)
C21 C16 S2 118.85(16)
C16 C17 C18 118.8(2)
C16 C17 H17 120.6
C18 C17 H17 120.6
C17 C18 C19 119.8(2)
C17 C18 H18 120.1
C19 C18 H18 120.1
C20 C19 C18 120.8(2)
C20 C19 H19 119.6
C18 C19 H19 119.6
C19 C20 C21 120.1(2)
C19 C20 H20 120.0
C21 C20 H20 120.0
C16 C21 C20 118.4(2)
C16 C21 H21 120.8
C20 C21 H21 120.8
Cl1A C22A Cl2A 116.3(7)
Cl1A C22A H22A 108.2
Cl2A C22A H22A 108.2
Cl1A C22A H22B 108.2
Cl2A C22A H22B 108.2
H22A C22A H22B 107.4
Cl2B C22B Cl1B 113.1(16)
Cl2B C22B H22C 109.0
Cl1B C22B H22C 109.0
Cl2B C22B H22D 109.0
Cl1B C22B H22D 109.0
H22C C22B H22D 107.8
Cl2C C22C Cl1C 115.8(17)
Cl2C C22C H22E 108.3
Cl1C C22C H22E 108.3
Cl2C C22C H22F 108.3
Cl1C C22C H22F 108.3
H22E C22C H22F 107.4
Cl2D C22D Cl1D 115.8(18)
Cl2D C22D H22G 108.3
Cl1D C22D H22G 108.3
Cl2D C22D H22H 108.3
Cl1D C22D H22H 108.3
H22G C22D H22H 107.4

loop_
_geom_bond_atom_site_label_1
_geom_bond_atom_site_label_2
_geom_bond_distance
S1 C1 1.653(2)
S2 O1 1.4245(15)
S2 O2 1.4353(16)
S2 N2 1.6661(18)
S2 C16 1.758(2)
O3 C4 1.212(2)
O4 C5 1.202(3)
O5 C5 1.340(3)
O5 C6 1.460(3)
N1 C1 1.343(3)
N1 C2 1.445(3)
N1 H1N 0.874(10)
N2 C1 1.404(3)
N2 C3 1.483(3)
N3 C4 1.378(3)
N3 C5 1.390(3)
N3 C7 1.469(3)
C2 C4 1.536(3)
C2 C3 1.549(3)
C2 H2 1.0000
C3 C8 1.505(3)
C3 H3 1.0000
C6 C7 1.533(3)
C6 H6A 0.9900
C6 H6B 0.9900
C7 H7A 0.9900
C7 H7B 0.9900
C8 C9 1.329(3)
C8 H8 0.9500
C9 C10 1.478(3)
C9 H9 0.9500
C10 C15 1.398(3)
C10 C11 1.402(3)
C11 C12 1.390(3)
C11 H11 0.9500
C12 C13 1.391(4)
C12 H12 0.9500
C13 C14 1.396(3)
C13 H13 0.9500
C14 C15 1.383(3)
C14 H14 0.9500
C15 H15 0.9500
C16 C17 1.384(3)
C16 C21 1.389(3)
C17 C18 1.391(3)
C17 H17 0.9500
C18 C19 1.393(4)
C18 H18 0.9500
C19 C20 1.381(4)
C19 H19 0.9500
C20 C21 1.396(3)
C20 H20 0.9500
C21 H21 0.9500
C22A Cl1A 1.730(9)
C22A Cl2A 1.726(9)
C22A H22A 0.9900
C22A H22B 0.9900
C22B Cl2B 1.73(2)
C22B Cl1B 1.73(2)
C22B H22C 0.9900
C22B H22D 0.9900
C22C Cl2C 1.73(2)
C22C Cl1C 1.74(2)
C22C H22E 0.9900
C22C H22F 0.9900
C22D Cl2D 1.72(2)
C22D Cl1D 1.73(2)
C22D H22G 0.9900
C22D H22H 0.9900

loop_
_geom_torsion_atom_site_label_1
_geom_torsion_atom_site_label_2
_geom_torsion_atom_site_label_3
_geom_torsion_atom_site_label_4
_geom_torsion
O1 S2 N2 C1 -30.4(2)
O2 S2 N2 C1 -158.15(17)
C16 S2 N2 C1 87.54(19)
O1 S2 N2 C3 145.06(15)
O2 S2 N2 C3 17.35(18)
C16 S2 N2 C3 -96.96(17)
C2 N1 C1 N2 -13.1(2)
C2 N1 C1 S1 167.96(15)
C3 N2 C1 N1 -8.1(2)
S2 N2 C1 N1 167.76(15)
C3 N2 C1 S1 170.80(15)
S2 N2 C1 S1 -13.3(3)
C1 N1 C2 C4 -90.0(2)
C1 N1 C2 C3 27.2(2)
C1 N2 C3 C8 -94.4(2)
S2 N2 C3 C8 89.4(2)
C1 N2 C3 C2 23.5(2)
S2 N2 C3 C2 -152.72(14)
N1 C2 C3 N2 -28.36(18)
C4 C2 C3 N2 88.27(18)
N1 C2 C3 C8 92.26(19)
C4 C2 C3 C8 -151.11(17)
C5 N3 C4 O3 -177.9(2)
C7 N3 C4 O3 0.5(3)
C5 N3 C4 C2 4.3(3)
C7 N3 C4 C2 -177.27(19)
N1 C2 C4 O3 8.3(3)
C3 C2 C4 O3 -102.5(2)
N1 C2 C4 N3 -173.96(18)
C3 C2 C4 N3 75.3(2)
C6 O5 C5 O4 176.9(2)
C6 O5 C5 N3 -3.7(3)
C4 N3 C5 O4 -6.5(4)
C7 N3 C5 O4 175.0(2)
C4 N3 C5 O5 174.2(2)
C7 N3 C5 O5 -4.3(3)
C5 O5 C6 C7 9.8(3)
C4 N3 C7 C6 -168.9(2)
C5 N3 C7 C6 9.7(2)
O5 C6 C7 N3 -11.2(2)
N2 C3 C8 C9 10.4(3)
C2 C3 C8 C9 -101.3(2)
C3 C8 C9 C10 175.5(2)
C8 C9 C10 C15 -23.6(3)
C8 C9 C10 C11 157.1(2)
C15 C10 C11 C12 1.1(4)
C9 C10 C11 C12 -179.6(2)
C10 C11 C12 C13 -0.9(4)
C11 C12 C13 C14 0.4(4)
C12 C13 C14 C15 0.0(3)
C13 C14 C15 C10 0.2(3)
C11 C10 C15 C14 -0.7(3)
C9 C10 C15 C14 -180.0(2)
O1 S2 C16 C17 35.8(2)
O2 S2 C16 C17 168.56(17)
N2 S2 C16 C17 -81.33(19)
O1 S2 C16 C21 -145.27(18)
O2 S2 C16 C21 -12.5(2)
N2 S2 C16 C21 97.62(19)
C21 C16 C17 C18 0.0(4)
S2 C16 C17 C18 178.9(2)
C16 C17 C18 C19 -0.2(4)
C17 C18 C19 C20 0.6(4)
C18 C19 C20 C21 -0.8(4)
C17 C16 C21 C20 -0.1(3)
S2 C16 C21 C20 -179.05(17)
C19 C20 C21 C16 0.5(4)
